data_1510561
loop_
_publ_author_name
'Mueller, B.G.'
'Engelmann, U.'

_publ_section_title
;
 Tetrafluoroaurate(III) der Lanthaniden M2F(AuF4)5 (M= La, Pr, Nd, Sm, Gd)
;
_journal_name_full 'Zeitschrift fuer Anorganische und Allgemeine Chemie'
_journal_page_first 51
_journal_page_last 61
_journal_paper_doi 10.1002/zaac.19905890106
_journal_volume 589
_journal_year 1990
_chemical_formula_sum 'Au5 F21 Pr2'
_chemical_name_systematic 'Pr2 F (Au F4)5'
_space_group_IT_number 92
_symmetry_space_group_name_Hall 'P 4abw 2nw'
_symmetry_space_group_name_H-M 'P 41 21 2'
_cell_angle_alpha 90
_cell_angle_beta 90
_cell_angle_gamma 90
_cell_formula_units_Z 4
_cell_length_a 8.3011
_cell_length_b 8.3011
_cell_length_c 25.885
_cell_volume 1783.690
_citation_journal_id_ASTM ZAACAB
_cod_data_source_file gold_663.cif
_cod_data_source_block Au5F21Pr2
_cod_original_cell_volume 1783.69
_cod_database_code 1510561

loop_
_symmetry_equiv_pos_as_xyz
x,y,z
-y+1/2,x+1/2,z+1/4
-x,-y,z+1/2
y+1/2,-x+1/2,z+3/4
x+1/2,-y+1/2,-z+3/4
y,x,-z
-x+1/2,y+1/2,-z+1/4
-y,-x,-z+1/2

loop_
_atom_site_label
_atom_site_type_symbol
_atom_site_fract_x
_atom_site_fract_y
_atom_site_fract_z
_atom_site_occupancy
_atom_site_U_iso_or_equiv
Pr1 Pr+3 0.0678 0.4477 0.5022 1 0.0
Au3 Au+3 0.6445 0.5923 0.6557 1 0.0
F11 F-1 0.2175 0.4029 0.6937 1 0.0
F9 F-1 0.1925 0.0837 0.1366 1 0.0
F5 F-1 0.9143 0.2748 0.5506 1 0.0
F1 F-1 0.1845 0.4305 0.4145 1 0.0
F7 F-1 0.5237 0.3598 0.1082 1 0.0
F3 F-1 0.4507 0.1836 0.689 1 0.0
Au1 Au+3 0.4369 0.4369 0 1 0.0
F4 F-1 0.3359 0.5657 0.5003 1 0.0
Au2 Au+3 0.1776 0.7948 0.6109 1 0.0
F2 F-1 0.915 0.2997 0.3394 1 0.0
F10 F-1 0.3143 0.9592 0.0471 1 0.0
F6 F-1 0.7838 0.7838 0 1 0.0
F8 F-1 0.7108 0.0618 0.748 1 0.0
